data_7015338
loop_
_publ_author_name
'Zhang, Ai-Jiang'
'Wang, Ya-Wen'
'Dou, Wei'
'Dong, Ming'
'Zhang, Yan-Ling'
'Tang, Yu'
'Liu, Wei-Sheng'
'Peng, Yu'

_publ_section_title
;
 Synthesis, crystal structures, luminescent and magnetic properties of
 homodinuclear lanthanide complexes with a flexible tripodal
 carboxylate ligand.
;
_journal_issue 12
_journal_name_full 'Dalton transactions (Cambridge, England : 2003)'
_journal_page_first 2844
_journal_page_last 2851
_journal_paper_doi 10.1039/c0dt01514h
_journal_volume 40
_journal_year 2011
_chemical_formula_sum 'C100 H92 Gd2 N6 O26 S2'
_chemical_formula_weight 2172.42
_chemical_name_systematic
;
?
;
_space_group_IT_number 14
_symmetry_cell_setting monoclinic
_symmetry_space_group_name_Hall '-P 2yn'
_symmetry_space_group_name_H-M 'P 1 21/n 1'
_atom_sites_solution_hydrogens geom
_atom_sites_solution_primary direct
_atom_sites_solution_secondary difmap
_audit_creation_method SHELXL-97
_cell_angle_alpha 90.00
_cell_angle_beta 104.9790(10)
_cell_angle_gamma 90.00
_cell_formula_units_Z 2
_cell_length_a 13.2855(3)
_cell_length_b 27.0074(6)
_cell_length_c 16.6357(3)
_cell_measurement_reflns_used 3464
_cell_measurement_temperature 296(2)
_cell_measurement_theta_max 19.18
_cell_measurement_theta_min 2.27
_cell_volume 5766.2(2)
_computing_cell_refinement 'Bruker SAINT'
_computing_data_collection 'Bruker APEX2'
_computing_data_reduction 'Bruker SAINT'
_computing_molecular_graphics 'Bruker SHELXTL'
_computing_publication_material 'Bruker SHELXTL'
_computing_structure_refinement 'SHELXL-97 (Sheldrick, 1997)'
_computing_structure_solution 'SHELXS-97 (Sheldrick, 1990)'
_diffrn_ambient_temperature 296(2)
_diffrn_measured_fraction_theta_full 0.999
_diffrn_measured_fraction_theta_max 0.999
_diffrn_measurement_device_type 'Bruker APEX-II CCD'
_diffrn_measurement_method '\f and \w scans'
_diffrn_radiation_monochromator graphite
_diffrn_radiation_source 'fine-focus sealed tube'
_diffrn_radiation_type MoK\a
_diffrn_radiation_wavelength 0.71073
_diffrn_reflns_av_R_equivalents 0.0676
_diffrn_reflns_av_sigmaI/netI 0.0872
_diffrn_reflns_limit_h_max 15
_diffrn_reflns_limit_h_min -15
_diffrn_reflns_limit_k_max 32
_diffrn_reflns_limit_k_min -29
_diffrn_reflns_limit_l_max 15
_diffrn_reflns_limit_l_min -19
_diffrn_reflns_number 30356
_diffrn_reflns_theta_full 25.00
_diffrn_reflns_theta_max 25.00
_diffrn_reflns_theta_min 1.47
_diffrn_standards_number 0
_exptl_absorpt_coefficient_mu 1.243
_exptl_absorpt_correction_T_max 0.800
_exptl_absorpt_correction_T_min 0.740
_exptl_absorpt_correction_type multi-scan
_exptl_absorpt_process_details sadabs
_exptl_crystal_colour colorless
_exptl_crystal_density_diffrn 1.251
_exptl_crystal_density_method 'not measured'
_exptl_crystal_description block
_exptl_crystal_F_000 2204
_exptl_crystal_size_max 0.25
_exptl_crystal_size_mid 0.22
_exptl_crystal_size_min 0.18
_platon_squeeze_details
;
;
_refine_diff_density_max 0.625
_refine_diff_density_min -0.424
_refine_diff_density_rms 0.079
_refine_ls_extinction_method none
_refine_ls_goodness_of_fit_ref 0.888
_refine_ls_hydrogen_treatment constr
_refine_ls_matrix_type full
_refine_ls_number_parameters 643
_refine_ls_number_reflns 10144
_refine_ls_number_restraints 130
_refine_ls_restrained_S_all 0.891
_refine_ls_R_factor_all 0.0762
_refine_ls_R_factor_gt 0.0413
_refine_ls_shift/su_max 0.003
_refine_ls_shift/su_mean 0.000
_refine_ls_structure_factor_coef Fsqd
_refine_ls_weighting_details 'calc w=1/[\s^2^(Fo^2^)+(0.0329P)^2^+0.0000P] where P=(Fo^2^+2Fc^2^)/3'
_refine_ls_weighting_scheme calc
_refine_ls_wR_factor_gt 0.0738
_refine_ls_wR_factor_ref 0.0812
_reflns_number_gt 6474
_reflns_number_total 10144
_reflns_threshold_expression >2sigma(I)
_cod_data_source_file c0dt01514h.txt
_cod_data_source_block 4
_cod_depositor_comments
;
The following automatic conversions were performed:
'_symmetry_cell_setting' value 'Monoclinic' changed to 'monoclinic'
according to '/home/saulius/struct/CIF-dictionaries/cif_core.dic'
dictionary named 'cif_core.dic' version 2.4.1 from 2010-06-29.

Automatic conversion script
Id: cif_fix_enum 1555 2011-01-17 13:19:09Z saulius 
;
_cod_original_sg_symbol_H-M P2(1)/n
_cod_database_code 7015338

loop_
_symmetry_equiv_pos_as_xyz
'x, y, z'
'-x+1/2, y+1/2, -z+1/2'
'-x, -y, -z'
'x-1/2, -y-1/2, z-1/2'

loop_
_atom_site_label
_atom_site_type_symbol
_atom_site_fract_x
_atom_site_fract_y
_atom_site_fract_z
_atom_site_U_iso_or_equiv
_atom_site_adp_type
_atom_site_occupancy
_atom_site_symmetry_multiplicity
_atom_site_calc_flag
_atom_site_refinement_flags
_atom_site_disorder_assembly
_atom_site_disorder_group
Gd1 Gd 0.596835(8) 0.041992(4) 0.950597(6) 0.03180(3) Uani 1 1 d . . .
C1 C -0.2208(2) 0.18406(12) 0.87070(17) 0.0875(12) Uani 1 1 d . . .
H1A H -0.2759 0.1938 0.8950 0.131 Uiso 1 1 calc R . .
H1B H -0.2232 0.1489 0.8622 0.131 Uiso 1 1 calc R . .
H1C H -0.2292 0.2005 0.8182 0.131 Uiso 1 1 calc R . .
C2 C -0.11853(18) 0.19798(10) 0.92757(15) 0.0583(9) Uani 1 1 d . . .
C3 C -0.06817(19) 0.24075(10) 0.91796(17) 0.0742(10) Uani 1 1 d . . .
H3 H -0.0982 0.2615 0.8737 0.089 Uiso 1 1 calc R . .
C4 C 0.02642(19) 0.25450(9) 0.97194(16) 0.0670(9) Uani 1 1 d . . .
H4 H 0.0587 0.2839 0.9636 0.080 Uiso 1 1 calc R . .
C5 C 0.07137(15) 0.22420(8) 1.03750(13) 0.0422(7) Uani 1 1 d . . .
C6 C 0.02162(16) 0.18102(8) 1.04826(13) 0.0481(8) Uani 1 1 d . . .
H6 H 0.0513 0.1603 1.0927 0.058 Uiso 1 1 calc R . .
C7 C -0.07199(17) 0.16811(9) 0.99369(14) 0.0535(8) Uani 1 1 d . . .
H7 H -0.1042 0.1386 1.0018 0.064 Uiso 1 1 calc R . .
C8 C 0.33854(16) 0.18056(8) 1.08561(13) 0.0401(7) Uani 1 1 d . . .
C9 C 0.29208(16) 0.17397(8) 0.99253(13) 0.0429(7) Uani 1 1 d . . .
H9A H 0.2554 0.2038 0.9692 0.052 Uiso 1 1 calc R . .
H9B H 0.3471 0.1679 0.9652 0.052 Uiso 1 1 calc R . .
C10 C 0.18305(15) 0.11913(8) 0.89624(12) 0.0347(6) Uani 1 1 d . . .
C11 C 0.09434(16) 0.14037(8) 0.84965(13) 0.0409(7) Uani 1 1 d . . .
H11 H 0.0612 0.1647 0.8730 0.049 Uiso 1 1 calc R . .
C12 C 0.05186(15) 0.12587(8) 0.76621(13) 0.0420(7) Uani 1 1 d . . .
C13 C -0.04067(17) 0.14677(9) 0.71617(14) 0.0542(8) Uani 1 1 d . . .
H13 H -0.0758 0.1711 0.7378 0.065 Uiso 1 1 calc R . .
C14 C -0.0788(2) 0.13095(10) 0.63519(15) 0.0690(10) Uani 1 1 d . . .
H14 H -0.1398 0.1448 0.6023 0.083 Uiso 1 1 calc R . .
C15 C -0.0277(2) 0.09494(11) 0.60251(16) 0.0761(11) Uani 1 1 d . . .
H15 H -0.0552 0.0844 0.5480 0.091 Uiso 1 1 calc R . .
C16 C 0.0621(2) 0.07462(10) 0.64841(14) 0.0704(10) Uani 1 1 d . . .
H16 H 0.0964 0.0509 0.6248 0.084 Uiso 1 1 calc R . .
C17 C 0.10384(16) 0.08918(8) 0.73156(13) 0.0417(7) Uani 1 1 d . . .
C18 C 0.19593(17) 0.06862(8) 0.78197(12) 0.0429(7) Uani 1 1 d . . .
H18 H 0.2309 0.0448 0.7592 0.051 Uiso 1 1 calc R . .
C19 C 0.23604(15) 0.08228(8) 0.86300(12) 0.0364(7) Uani 1 1 d . . .
C20 C 0.33106(15) 0.05637(7) 0.91481(12) 0.0349(7) Uani 1 1 d . . .
C21 C 0.38104(17) 0.12995(8) 1.11892(12) 0.0466(7) Uani 1 1 d . . .
H21A H 0.3243 0.1063 1.1097 0.056 Uiso 1 1 calc R . .
H21B H 0.4303 0.1185 1.0889 0.056 Uiso 1 1 calc R . .
C22 C 0.53646(16) 0.12150(8) 1.23005(12) 0.0409(7) Uani 1 1 d . . .
C23 C 0.59826(18) 0.15054(9) 1.28858(13) 0.0532(8) Uani 1 1 d . . .
H23 H 0.5686 0.1771 1.3097 0.064 Uiso 1 1 calc R . .
C24 C 0.70463(18) 0.14218(9) 1.31841(13) 0.0512(8) Uani 1 1 d . . .
C25 C 0.7719(2) 0.17195(10) 1.37953(15) 0.0724(10) Uani 1 1 d . . .
H25 H 0.7443 0.1982 1.4032 0.087 Uiso 1 1 calc R . .
C26 C 0.8751(2) 0.16293(12) 1.40393(16) 0.0889(12) Uani 1 1 d . . .
H26 H 0.9175 0.1829 1.4444 0.107 Uiso 1 1 calc R . .
C27 C 0.9191(2) 0.12437(13) 1.36964(16) 0.0904(12) Uani 1 1 d . . .
H27 H 0.9905 0.1188 1.3868 0.108 Uiso 1 1 calc R . .
C28 C 0.85729(19) 0.09462(11) 1.31056(15) 0.0718(10) Uani 1 1 d . . .
H28 H 0.8870 0.0686 1.2881 0.086 Uiso 1 1 calc R . .
C29 C 0.74939(18) 0.10285(9) 1.28344(13) 0.0504(8) Uani 1 1 d . . .
C30 C 0.68368(16) 0.07335(8) 1.22231(13) 0.0431(7) Uani 1 1 d . . .
H30 H 0.7126 0.0475 1.1988 0.052 Uiso 1 1 calc R . .
C31 C 0.57831(16) 0.08131(8) 1.19600(12) 0.0353(7) Uani 1 1 d . . .
C32 C 0.51352(15) 0.04387(7) 1.14002(11) 0.0324(6) Uani 1 1 d . . .
C33 C 0.42722(15) 0.21874(8) 1.10219(14) 0.0486(7) Uani 1 1 d . . .
H33A H 0.4022 0.2500 1.0756 0.058 Uiso 1 1 calc R . .
H33B H 0.4535 0.2244 1.1615 0.058 Uiso 1 1 calc R . .
C34 C 0.60982(16) 0.20902(8) 1.10781(14) 0.0449(7) Uani 1 1 d . . .
C35 C 0.64082(17) 0.24836(9) 1.15959(14) 0.0555(8) Uani 1 1 d . . .
H35 H 0.5912 0.2709 1.1671 0.067 Uiso 1 1 calc R . .
C36 C 0.74585(17) 0.25568(9) 1.20191(14) 0.0495(7) Uani 1 1 d . . .
C37 C 0.78070(18) 0.29443(9) 1.25915(14) 0.0639(9) Uani 1 1 d . . .
H37 H 0.7325 0.3171 1.2690 0.077 Uiso 1 1 calc R . .
C38 C 0.88156(19) 0.29949(10) 1.29990(15) 0.0696(9) Uani 1 1 d . . .
H38 H 0.9018 0.3250 1.3381 0.083 Uiso 1 1 calc R . .
C39 C 0.95579(19) 0.26701(10) 1.28552(15) 0.0701(10) Uani 1 1 d . . .
H39 H 1.0257 0.2716 1.3126 0.084 Uiso 1 1 calc R . .
C40 C 0.92684(18) 0.22849(10) 1.23197(15) 0.0649(9) Uani 1 1 d . . .
H40 H 0.9768 0.2064 1.2235 0.078 Uiso 1 1 calc R . .
C41 C 0.82148(17) 0.22193(9) 1.18932(13) 0.0468(7) Uani 1 1 d . . .
C42 C 0.78603(16) 0.18196(8) 1.13428(12) 0.0431(7) Uani 1 1 d . . .
H42 H 0.8350 0.1594 1.1257 0.052 Uiso 1 1 calc R . .
C43 C 0.68502(15) 0.17471(8) 1.09341(12) 0.0398(7) Uani 1 1 d . . .
C44 C 0.65796(16) 0.13063(8) 1.03614(12) 0.0389(7) Uani 1 1 d . . .
C45 C 0.4518(3) 0.13961(14) 0.63235(17) 0.1441(18) Uani 1 1 d . . .
H45A H 0.4539 0.1270 0.5789 0.216 Uiso 1 1 calc R . .
H45B H 0.4597 0.1750 0.6329 0.216 Uiso 1 1 calc R . .
H45C H 0.3862 0.1313 0.6431 0.216 Uiso 1 1 calc R . .
C46 C 0.6374(2) 0.11878(13) 0.68123(17) 0.1180(14) Uani 1 1 d . . .
H46A H 0.6722 0.0880 0.6993 0.142 Uiso 1 1 d R . .
H46B H 0.6770 0.1456 0.7117 0.142 Uiso 1 1 d R . .
H46C H 0.6311 0.1232 0.6229 0.142 Uiso 1 1 d R . .
C47 C 0.5225(2) 0.09969(10) 0.76476(15) 0.0706(10) Uani 1 1 d . . .
H47 H 0.4548 0.0988 0.7707 0.085 Uiso 1 1 calc R . .
C48A C 0.9547(4) 0.03895(17) 0.8808(3) 0.0998(15) Uani 0.595(2) 1 d PDU A 1
H48A H 0.9025 0.0640 0.8782 0.120 Uiso 0.595(2) 1 d PR A 1
H48B H 0.9635 0.0310 0.8282 0.120 Uiso 0.595(2) 1 d PR A 1
H48C H 1.0195 0.0500 0.9182 0.120 Uiso 0.595(2) 1 d PR A 1
C48B C 0.9042(6) 0.0321(2) 0.8125(4) 0.103(2) Uani 0.405(2) 1 d PDU A 2
H48D H 0.8576 0.0586 0.8228 0.123 Uiso 0.405(2) 1 d PR A 2
H48E H 0.9736 0.0406 0.8428 0.123 Uiso 0.405(2) 1 d PR A 2
H48F H 0.9006 0.0236 0.7628 0.123 Uiso 0.405(2) 1 d PR A 2
C49A C 0.9854(4) -0.04979(18) 0.9290(3) 0.1076(17) Uani 0.595(2) 1 d PDU A 1
H49A H 0.9490 -0.0687 0.9554 0.129 Uiso 0.595(2) 1 d PR A 1
H49B H 1.0050 -0.0587 0.8854 0.129 Uiso 0.595(2) 1 d PR A 1
H49C H 1.0510 -0.0387 0.9754 0.129 Uiso 0.595(2) 1 d PR A 1
C49B C 0.9324(6) -0.0553(3) 0.8557(5) 0.116(2) Uani 0.405(2) 1 d PDU A 2
H49D H 0.8859 -0.0804 0.8511 0.139 Uiso 0.405(2) 1 d PR A 2
H49E H 0.9789 -0.0504 0.9111 0.139 Uiso 0.405(2) 1 d PR A 2
H49F H 0.9719 -0.0504 0.8211 0.139 Uiso 0.405(2) 1 d PR A 2
N3A N 0.9182(3) -0.00505(13) 0.9155(2) 0.0713(11) Uani 0.595(2) 1 d PDU A 1
N3B N 0.8791(4) -0.0080(2) 0.8594(4) 0.0832(15) Uani 0.405(2) 1 d PDU A 2
C50 C 0.8179(2) -0.00527(11) 0.92001(18) 0.0871(11) Uani 1 1 d . . .
H50A H 0.7883 -0.0278 0.9380 0.105 Uiso 0.50 1 d PR A .
H50B H 0.8193 -0.0278 0.9680 0.105 Uiso 0.50 1 d PR . .
N1 N 0.26293(12) 0.19585(6) 1.13075(10) 0.0417(6) Uani 1 1 d . . .
H1 H 0.2598 0.1778 1.1726 0.050 Uiso 1 1 calc R . .
N2 N 0.53544(19) 0.11802(8) 0.69584(12) 0.0769(9) Uani 1 1 d . . .
O1 O 0.59100(12) 0.08363(6) 0.82218(9) 0.0534(5) Uani 1 1 d . . .
O2 O 0.76213(11) 0.03045(6) 0.91469(10) 0.0552(5) Uani 1 1 d . A .
O3 O 0.72312(11) 0.09621(5) 1.04280(9) 0.0492(5) Uani 1 1 d . . .
O4 O 0.57058(12) 0.12807(6) 0.98351(9) 0.0526(5) Uani 1 1 d . . .
O5 O 0.53268(10) 0.03437(5) 1.07018(8) 0.0371(4) Uani 1 1 d . . .
O6 O 0.44204(11) 0.02149(5) 1.16181(8) 0.0459(5) Uani 1 1 d . . .
O7 O 0.41539(10) 0.06380(5) 0.89560(8) 0.0416(5) Uani 1 1 d . . .
O8 O 0.31698(10) 0.02745(5) 0.97020(8) 0.0417(5) Uani 1 1 d . . .
O9 O 0.43155(11) 0.13242(6) 1.20585(8) 0.0517(5) Uani 1 1 d . . .
O10 O 0.50800(11) 0.19923(6) 1.06865(10) 0.0624(6) Uani 1 1 d . . .
O11 O 0.22164(10) 0.13301(5) 0.97930(8) 0.0407(5) Uani 1 1 d . . .
O12 O 0.23139(12) 0.28038(6) 1.07373(11) 0.0702(6) Uani 1 1 d . . .
O13 O 0.15743(12) 0.25152(7) 1.18720(10) 0.0711(6) Uani 1 1 d . . .
S1 S 0.18560(5) 0.24193(2) 1.11190(4) 0.0527(2) Uani 1 1 d . . .

loop_
_atom_site_aniso_label
_atom_site_aniso_U_11
_atom_site_aniso_U_22
_atom_site_aniso_U_33
_atom_site_aniso_U_23
_atom_site_aniso_U_13
_atom_site_aniso_U_12
Gd1 0.03328(5) 0.02765(5) 0.03515(5) -0.00038(6) 0.01009(4) 0.00038(6)
C1 0.0523(17) 0.113(3) 0.086(2) 0.0121(19) -0.0026(16) -0.0062(18)
C2 0.0360(13) 0.0707(18) 0.0688(16) -0.0009(14) 0.0145(12) 0.0003(13)
C3 0.0438(15) 0.077(2) 0.092(2) 0.0222(16) 0.0002(15) 0.0113(15)
C4 0.0528(15) 0.0480(16) 0.1028(19) 0.0165(14) 0.0246(14) 0.0000(13)
C5 0.0300(11) 0.0444(13) 0.0569(13) -0.0050(11) 0.0198(10) 0.0043(10)
C6 0.0459(13) 0.0479(15) 0.0533(14) 0.0007(12) 0.0179(11) 0.0042(12)
C7 0.0427(13) 0.0546(15) 0.0645(15) -0.0078(13) 0.0163(12) -0.0079(12)
C8 0.0339(12) 0.0378(13) 0.0481(13) -0.0089(11) 0.0097(10) -0.0022(10)
C9 0.0340(12) 0.0355(13) 0.0613(14) -0.0057(11) 0.0161(11) -0.0016(10)
C10 0.0269(11) 0.0371(12) 0.0392(12) 0.0023(10) 0.0070(9) -0.0032(10)
C11 0.0320(11) 0.0358(13) 0.0550(13) 0.0024(11) 0.0116(10) -0.0018(10)
C12 0.0263(11) 0.0409(13) 0.0551(14) 0.0095(11) 0.0040(10) 0.0023(10)
C13 0.0392(13) 0.0499(15) 0.0686(16) 0.0100(13) 0.0052(12) 0.0067(12)
C14 0.0516(16) 0.0775(19) 0.0634(17) 0.0159(15) -0.0112(14) 0.0101(15)
C15 0.0727(19) 0.088(2) 0.0529(16) -0.0019(15) -0.0110(15) 0.0241(17)
C16 0.0778(19) 0.0722(19) 0.0513(16) -0.0071(14) -0.0009(14) 0.0194(16)
C17 0.0388(12) 0.0412(13) 0.0412(13) 0.0021(11) 0.0036(11) -0.0009(11)
C18 0.0481(13) 0.0367(12) 0.0399(13) -0.0001(10) 0.0043(11) 0.0156(11)
C19 0.0313(11) 0.0389(13) 0.0399(12) 0.0083(10) 0.0111(10) 0.0006(10)
C20 0.0336(11) 0.0344(13) 0.0368(12) 0.0004(9) 0.0092(9) 0.0031(9)
C21 0.0431(13) 0.0532(14) 0.0396(13) -0.0126(11) 0.0037(11) 0.0057(12)
C22 0.0379(12) 0.0436(13) 0.0392(12) -0.0097(11) 0.0062(10) 0.0017(11)
C23 0.0553(15) 0.0485(15) 0.0509(14) -0.0170(12) 0.0048(12) 0.0066(13)
C24 0.0511(15) 0.0526(15) 0.0419(13) -0.0054(12) -0.0027(12) -0.0038(13)
C25 0.0666(18) 0.0765(19) 0.0614(17) -0.0182(15) -0.0065(15) -0.0137(16)
C26 0.0670(19) 0.122(3) 0.0640(18) -0.0173(18) -0.0087(16) -0.0257(19)
C27 0.0430(16) 0.137(3) 0.079(2) -0.011(2) -0.0070(15) -0.0138(19)
C28 0.0457(15) 0.095(2) 0.0664(17) -0.0062(16) -0.0002(14) 0.0063(16)
C29 0.0465(14) 0.0562(16) 0.0428(13) 0.0007(12) 0.0010(12) -0.0047(12)
C30 0.0481(13) 0.0362(13) 0.0458(13) 0.0002(11) 0.0136(11) 0.0059(11)
C31 0.0391(12) 0.0347(12) 0.0320(11) -0.0021(10) 0.0087(10) -0.0025(10)
C32 0.0384(11) 0.0244(10) 0.0331(10) -0.0034(10) 0.0069(9) 0.0083(10)
C33 0.0332(12) 0.0475(14) 0.0653(14) -0.0249(12) 0.0130(11) -0.0028(11)
C34 0.0298(11) 0.0400(13) 0.0670(14) -0.0115(12) 0.0161(11) -0.0099(10)
C35 0.0407(13) 0.0457(14) 0.0849(16) -0.0237(13) 0.0247(12) -0.0044(11)
C36 0.0383(12) 0.0498(14) 0.0653(14) -0.0203(12) 0.0221(11) -0.0133(11)
C37 0.0479(14) 0.0639(17) 0.0872(17) -0.0333(14) 0.0306(13) -0.0115(13)
C38 0.0550(15) 0.0756(18) 0.0825(17) -0.0417(14) 0.0256(13) -0.0159(14)
C39 0.0399(14) 0.0854(19) 0.0842(18) -0.0359(15) 0.0145(13) -0.0190(14)
C40 0.0402(13) 0.0676(17) 0.0899(18) -0.0324(14) 0.0221(13) -0.0108(13)
C41 0.0403(12) 0.0458(14) 0.0590(14) -0.0142(11) 0.0211(11) -0.0089(11)
C42 0.0370(11) 0.0457(14) 0.0541(13) -0.0137(11) 0.0255(10) -0.0078(11)
C43 0.0322(11) 0.0434(13) 0.0489(12) -0.0140(10) 0.0198(10) -0.0114(10)
C44 0.0458(12) 0.0337(12) 0.0438(12) -0.0007(10) 0.0234(10) -0.0091(10)
C45 0.197(4) 0.166(3) 0.0566(19) 0.049(2) 0.009(2) 0.057(3)
C46 0.155(3) 0.127(3) 0.076(2) 0.010(2) 0.037(2) -0.055(2)
C47 0.0859(19) 0.0697(19) 0.0608(16) 0.0111(14) 0.0272(14) 0.0105(16)
C48A 0.083(2) 0.091(3) 0.139(3) 0.010(2) 0.054(2) -0.010(2)
C48B 0.097(3) 0.097(3) 0.121(3) 0.016(3) 0.040(3) 0.002(3)
C49A 0.089(3) 0.092(3) 0.137(3) -0.006(3) 0.019(2) 0.014(2)
C49B 0.112(3) 0.104(3) 0.134(3) -0.003(3) 0.037(3) 0.009(3)
N3A 0.0568(17) 0.0557(19) 0.111(2) 0.0089(17) 0.0385(16) 0.0033(16)
N3B 0.079(2) 0.073(3) 0.112(3) -0.002(2) 0.051(2) 0.005(2)
C50 0.0862(17) 0.069(2) 0.127(2) -0.0013(17) 0.0651(15) -0.0187(16)
N1 0.0360(10) 0.0407(11) 0.0499(11) -0.0068(9) 0.0138(8) 0.0011(9)
N2 0.1178(18) 0.0716(16) 0.0429(12) 0.0172(11) 0.0236(12) 0.0070(15)
O1 0.0698(10) 0.0475(10) 0.0452(9) 0.0125(8) 0.0192(8) 0.0023(9)
O2 0.0447(8) 0.0497(11) 0.0754(10) 0.0013(8) 0.0230(8) 0.0092(8)
O3 0.0403(8) 0.0389(9) 0.0690(10) -0.0186(8) 0.0150(8) -0.0001(7)
O4 0.0489(9) 0.0428(9) 0.0590(10) -0.0090(8) 0.0013(8) 0.0017(8)
O5 0.0424(8) 0.0317(8) 0.0382(7) -0.0058(6) 0.0125(6) 0.0027(7)
O6 0.0509(9) 0.0413(9) 0.0498(9) -0.0041(7) 0.0211(7) -0.0136(7)
O7 0.0332(8) 0.0370(8) 0.0521(9) 0.0086(7) 0.0064(7) -0.0008(7)
O8 0.0396(8) 0.0415(9) 0.0454(8) 0.0124(7) 0.0135(7) 0.0095(7)
O9 0.0427(9) 0.0653(10) 0.0431(9) -0.0155(8) 0.0036(7) 0.0140(8)
O10 0.0341(8) 0.0725(11) 0.0839(11) -0.0393(9) 0.0210(8) -0.0066(8)
O11 0.0389(8) 0.0424(9) 0.0384(8) -0.0041(7) 0.0056(7) -0.0055(7)
O12 0.0521(9) 0.0379(10) 0.1268(14) -0.0096(10) 0.0341(9) -0.0063(8)
O13 0.0484(9) 0.0935(13) 0.0745(10) -0.0449(9) 0.0213(8) 0.0020(9)
S1 0.0374(3) 0.0435(4) 0.0791(4) -0.0200(3) 0.0183(3) -0.0009(3)

loop_
_atom_type_symbol
_atom_type_description
_atom_type_scat_dispersion_real
_atom_type_scat_dispersion_imag
_atom_type_scat_source
C C 0.0033 0.0016 'International Tables Vol C Tables 4.2.6.8 and 6.1.1.4'
H H 0.0000 0.0000 'International Tables Vol C Tables 4.2.6.8 and 6.1.1.4'
N N 0.0061 0.0033 'International Tables Vol C Tables 4.2.6.8 and 6.1.1.4'
O O 0.0106 0.0060 'International Tables Vol C Tables 4.2.6.8 and 6.1.1.4'
S S 0.1246 0.1234 'International Tables Vol C Tables 4.2.6.8 and 6.1.1.4'
Gd Gd -0.1653 3.9035 'International Tables Vol C Tables 4.2.6.8 and 6.1.1.4'

loop_
_geom_angle_atom_site_label_1
_geom_angle_atom_site_label_2
_geom_angle_atom_site_label_3
_geom_angle
_geom_angle_site_symmetry_1
_geom_angle_site_symmetry_3
_geom_angle_publ_flag
O5 Gd1 O1 148.63(5) . . ?
O5 Gd1 O8 72.28(5) . 3_657 ?
O1 Gd1 O8 139.03(5) . 3_657 ?
O5 Gd1 O7 78.40(5) . . ?
O1 Gd1 O7 75.48(5) . . ?
O8 Gd1 O7 133.12(5) 3_657 . ?
O5 Gd1 O4 77.90(5) . . ?
O1 Gd1 O4 77.23(5) . . ?
O8 Gd1 O4 134.20(5) 3_657 . ?
O7 Gd1 O4 70.48(5) . . ?
O5 Gd1 O2 137.47(5) . . ?
O1 Gd1 O2 70.47(5) . . ?
O8 Gd1 O2 72.75(5) 3_657 . ?
O7 Gd1 O2 144.11(5) . . ?
O4 Gd1 O2 111.56(5) . . ?
O5 Gd1 O3 82.11(5) . . ?
O1 Gd1 O3 97.87(5) . . ?
O8 Gd1 O3 88.34(5) 3_657 . ?
O7 Gd1 O3 123.12(5) . . ?
O4 Gd1 O3 53.28(5) . . ?
O2 Gd1 O3 73.45(5) . . ?
O5 Gd1 O6 121.42(5) . 3_657 ?
O1 Gd1 O6 72.62(5) . 3_657 ?
O8 Gd1 O6 81.46(5) 3_657 3_657 ?
O7 Gd1 O6 83.72(5) . 3_657 ?
O4 Gd1 O6 144.33(5) . 3_657 ?
O2 Gd1 O6 75.72(5) . 3_657 ?
O3 Gd1 O6 149.15(5) . 3_657 ?
O5 Gd1 O5 71.29(5) . 3_657 ?
O1 Gd1 O5 112.23(4) . 3_657 ?
O8 Gd1 O5 70.47(4) 3_657 3_657 ?
O7 Gd1 O5 65.82(4) . 3_657 ?
O4 Gd1 O5 130.28(5) . 3_657 ?
O2 Gd1 O5 117.62(5) . 3_657 ?
O3 Gd1 O5 149.83(5) . 3_657 ?
O6 Gd1 O5 50.57(5) 3_657 3_657 ?
O5 Gd1 C44 76.52(5) . . ?
O1 Gd1 C44 89.44(6) . . ?
O8 Gd1 C44 110.75(5) 3_657 . ?
O7 Gd1 C44 96.54(5) . . ?
O4 Gd1 C44 26.81(5) . . ?
O2 Gd1 C44 94.16(6) . . ?
O3 Gd1 C44 26.66(5) . . ?
O6 Gd1 C44 161.45(6) 3_657 . ?
O5 Gd1 C44 145.67(5) 3_657 . ?
O5 Gd1 C32 97.01(5) . 3_657 ?
O1 Gd1 C32 90.92(5) . 3_657 ?
O8 Gd1 C32 76.69(5) 3_657 3_657 ?
O7 Gd1 C32 71.47(5) . 3_657 ?
O4 Gd1 C32 141.87(5) . 3_657 ?
O2 Gd1 C32 97.74(5) . 3_657 ?
O3 Gd1 C32 164.46(5) . 3_657 ?
O6 Gd1 C32 24.99(5) 3_657 3_657 ?
O5 Gd1 C32 25.75(5) 3_657 3_657 ?
C44 Gd1 C32 167.49(6) . 3_657 ?
C2 C1 H1A 109.5 . . ?
C2 C1 H1B 109.5 . . ?
H1A C1 H1B 109.5 . . ?
C2 C1 H1C 109.5 . . ?
H1A C1 H1C 109.5 . . ?
H1B C1 H1C 109.5 . . ?
C3 C2 C7 117.2(2) . . ?
C3 C2 C1 122.2(2) . . ?
C7 C2 C1 120.5(2) . . ?
C2 C3 C4 122.5(2) . . ?
C2 C3 H3 118.7 . . ?
C4 C3 H3 118.7 . . ?
C5 C4 C3 119.3(2) . . ?
C5 C4 H4 120.4 . . ?
C3 C4 H4 120.4 . . ?
C4 C5 C6 119.00(19) . . ?
C4 C5 S1 121.10(18) . . ?
C6 C5 S1 119.72(16) . . ?
C5 C6 C7 120.7(2) . . ?
C5 C6 H6 119.7 . . ?
C7 C6 H6 119.7 . . ?
C2 C7 C6 121.3(2) . . ?
C2 C7 H7 119.3 . . ?
C6 C7 H7 119.3 . . ?
N1 C8 C9 113.84(16) . . ?
N1 C8 C21 107.79(18) . . ?
C9 C8 C21 106.21(17) . . ?
N1 C8 C33 108.39(17) . . ?
C9 C8 C33 110.59(18) . . ?
C21 C8 C33 109.95(17) . . ?
O11 C9 C8 108.94(17) . . ?
O11 C9 H9A 109.9 . . ?
C8 C9 H9A 109.9 . . ?
O11 C9 H9B 109.9 . . ?
C8 C9 H9B 109.9 . . ?
H9A C9 H9B 108.3 . . ?
C11 C10 O11 119.61(19) . . ?
C11 C10 C19 121.39(18) . . ?
O11 C10 C19 118.98(16) . . ?
C10 C11 C12 120.7(2) . . ?
C10 C11 H11 119.6 . . ?
C12 C11 H11 119.6 . . ?
C13 C12 C11 122.3(2) . . ?
C13 C12 C17 118.86(19) . . ?
C11 C12 C17 118.82(18) . . ?
C14 C13 C12 119.8(2) . . ?
C14 C13 H13 120.1 . . ?
C12 C13 H13 120.1 . . ?
C15 C14 C13 120.7(2) . . ?
C15 C14 H14 119.7 . . ?
C13 C14 H14 119.7 . . ?
C16 C15 C14 121.1(2) . . ?
C16 C15 H15 119.5 . . ?
C14 C15 H15 119.5 . . ?
C15 C16 C17 120.4(3) . . ?
C15 C16 H16 119.8 . . ?
C17 C16 H16 119.8 . . ?
C18 C17 C16 122.5(2) . . ?
C18 C17 C12 118.38(18) . . ?
C16 C17 C12 119.2(2) . . ?
C19 C18 C17 122.6(2) . . ?
C19 C18 H18 118.7 . . ?
C17 C18 H18 118.7 . . ?
C18 C19 C10 118.04(18) . . ?
C18 C19 C20 119.68(19) . . ?
C10 C19 C20 122.21(17) . . ?
O7 C20 O8 126.57(18) . . ?
O7 C20 C19 116.79(18) . . ?
O8 C20 C19 116.53(18) . . ?
O9 C21 C8 110.98(17) . . ?
O9 C21 H21A 109.4 . . ?
C8 C21 H21A 109.4 . . ?
O9 C21 H21B 109.4 . . ?
C8 C21 H21B 109.4 . . ?
H21A C21 H21B 108.0 . . ?
C23 C22 O9 117.8(2) . . ?
C23 C22 C31 120.6(2) . . ?
O9 C22 C31 121.55(17) . . ?
C22 C23 C24 122.4(2) . . ?
C22 C23 H23 118.8 . . ?
C24 C23 H23 118.8 . . ?
C23 C24 C29 118.2(2) . . ?
C23 C24 C25 124.0(2) . . ?
C29 C24 C25 117.8(2) . . ?
C26 C25 C24 121.2(3) . . ?
C26 C25 H25 119.4 . . ?
C24 C25 H25 119.4 . . ?
C25 C26 C27 121.0(3) . . ?
C25 C26 H26 119.5 . . ?
C27 C26 H26 119.5 . . ?
C28 C27 C26 119.9(3) . . ?
C28 C27 H27 120.0 . . ?
C26 C27 H27 120.0 . . ?
C27 C28 C29 120.7(3) . . ?
C27 C28 H28 119.6 . . ?
C29 C28 H28 119.6 . . ?
C30 C29 C28 122.3(2) . . ?
C30 C29 C24 118.4(2) . . ?
C28 C29 C24 119.3(2) . . ?
C31 C30 C29 122.3(2) . . ?
C31 C30 H30 118.8 . . ?
C29 C30 H30 118.8 . . ?
C30 C31 C22 118.06(18) . . ?
C30 C31 C32 118.08(19) . . ?
C22 C31 C32 123.53(18) . . ?
O6 C32 O5 120.60(17) . . ?
O6 C32 C31 120.30(18) . . ?
O5 C32 C31 119.09(18) . . ?
O6 C32 Gd1 56.95(10) . 3_657 ?
O5 C32 Gd1 64.28(10) . 3_657 ?
C31 C32 Gd1 170.69(13) . 3_657 ?
O10 C33 C8 107.48(17) . . ?
O10 C33 H33A 110.2 . . ?
C8 C33 H33A 110.2 . . ?
O10 C33 H33B 110.2 . . ?
C8 C33 H33B 110.2 . . ?
H33A C33 H33B 108.5 . . ?
C35 C34 O10 123.5(2) . . ?
C35 C34 C43 120.12(19) . . ?
O10 C34 C43 116.35(18) . . ?
C34 C35 C36 121.7(2) . . ?
C34 C35 H35 119.2 . . ?
C36 C35 H35 119.2 . . ?
C35 C36 C37 123.6(2) . . ?
C35 C36 C41 119.2(2) . . ?
C37 C36 C41 117.21(19) . . ?
C38 C37 C36 121.8(2) . . ?
C38 C37 H37 119.1 . . ?
C36 C37 H37 119.1 . . ?
C37 C38 C39 120.7(2) . . ?
C37 C38 H38 119.7 . . ?
C39 C38 H38 119.7 . . ?
C40 C39 C38 120.3(2) . . ?
C40 C39 H39 119.9 . . ?
C38 C39 H39 119.9 . . ?
C39 C40 C41 120.2(2) . . ?
C39 C40 H40 119.9 . . ?
C41 C40 H40 119.9 . . ?
C40 C41 C36 119.8(2) . . ?
C40 C41 C42 122.9(2) . . ?
C36 C41 C42 117.25(19) . . ?
C43 C42 C41 123.8(2) . . ?
C43 C42 H42 118.1 . . ?
C41 C42 H42 118.1 . . ?
C42 C43 C34 117.91(19) . . ?
C42 C43 C44 118.36(19) . . ?
C34 C43 C44 123.72(17) . . ?
O3 C44 O4 120.68(19) . . ?
O3 C44 C43 118.83(17) . . ?
O4 C44 C43 120.49(19) . . ?
O3 C44 Gd1 60.92(10) . . ?
O4 C44 Gd1 60.41(11) . . ?
C43 C44 Gd1 170.84(15) . . ?
N2 C45 H45A 109.5 . . ?
N2 C45 H45B 109.5 . . ?
H45A C45 H45B 109.5 . . ?
N2 C45 H45C 109.5 . . ?
H45A C45 H45C 109.5 . . ?
H45B C45 H45C 109.5 . . ?
N2 C46 H46A 109.5 . . ?
N2 C46 H46B 109.5 . . ?
H46A C46 H46B 109.5 . . ?
N2 C46 H46C 109.5 . . ?
H46A C46 H46C 109.5 . . ?
H46B C46 H46C 109.5 . . ?
O1 C47 N2 125.8(3) . . ?
O1 C47 H47 117.1 . . ?
N2 C47 H47 117.1 . . ?
N3A C48A H48A 106.3 . . ?
N3A C48A H48B 108.5 . . ?
H48A C48A H48B 112.5 . . ?
N3A C48A H48C 109.1 . . ?
H48A C48A H48C 108.8 . . ?
H48B C48A H48C 111.5 . . ?
N3A C48A H48D 103.0 . . ?
H48B C48A H48D 76.9 . . ?
H48C C48A H48D 141.3 . . ?
N3A C48A H48E 127.4 . . ?
H48A C48A H48E 108.7 . . ?
H48C C48A H48E 95.1 . . ?
H48D C48A H48E 81.6 . . ?
N3B C48B H48A 89.2 . . ?
N3B C48B H48B 98.6 . . ?
H48A C48B H48B 88.9 . . ?
N3B C48B H48D 102.0 . . ?
H48B C48B H48D 127.3 . . ?
N3B C48B H48E 102.9 . . ?
H48A C48B H48E 69.5 . . ?
H48D C48B H48E 107.3 . . ?
N3B C48B H48F 111.4 . . ?
H48A C48B H48F 157.4 . . ?
H48B C48B H48F 96.7 . . ?
H48D C48B H48F 119.1 . . ?
H48E C48B H48F 112.5 . . ?
N3A C49A H49A 99.3 . . ?
N3A C49A H49B 113.5 . . ?
H49A C49A H49B 124.7 . . ?
N3A C49A H49C 103.5 . . ?
H49A C49A H49C 104.8 . . ?
H49B C49A H49C 108.8 . . ?
N3A C49A H49E 83.2 . . ?
H49A C49A H49E 115.1 . . ?
H49C C49A H49E 138.1 . . ?
N3B C49B H49B 119.3 . . ?
N3B C49B H49D 109.1 . . ?
H49B C49B H49D 122.7 . . ?
N3B C49B H49E 92.0 . . ?
H49D C49B H49E 115.7 . . ?
N3B C49B H49F 105.7 . . ?
H49B C49B H49F 70.5 . . ?
H49D C49B H49F 124.4 . . ?
H49E C49B H49F 104.9 . . ?
C50 N3A C48A 117.3(3) . . ?
C50 N3A C49A 123.4(4) . . ?
C48A N3A C49A 118.4(4) . . ?
C50 N3A H49E 123.8 . . ?
C48A N3A H49E 114.4 . . ?
C48B N3B C50 126.5(5) . . ?
C48B N3B C49B 117.0(6) . . ?
C50 N3B C49B 115.9(5) . . ?
O2 C50 N3A 126.0(3) . . ?
O2 C50 N3B 115.7(3) . . ?
O2 C50 H50A 106.0 . . ?
N3A C50 H50A 126.4 . . ?
N3B C50 H50A 128.5 . . ?
O2 C50 H50B 115.4 . . ?
N3A C50 H50B 103.4 . . ?
N3B C50 H50B 128.7 . . ?
C8 N1 S1 127.89(15) . . ?
C8 N1 H1 116.1 . . ?
S1 N1 H1 116.1 . . ?
C47 N2 C46 120.0(2) . . ?
C47 N2 C45 123.1(3) . . ?
C46 N2 C45 116.8(2) . . ?
C47 O1 Gd1 135.42(18) . . ?
C50 O2 Gd1 131.24(18) . . ?
C44 O3 Gd1 92.43(11) . . ?
C44 O4 Gd1 92.79(13) . . ?
C32 O5 Gd1 161.12(13) . . ?
C32 O5 Gd1 89.97(11) . 3_657 ?
Gd1 O5 Gd1 108.71(5) . 3_657 ?
C32 O6 Gd1 98.06(12) . 3_657 ?
C20 O7 Gd1 136.95(12) . . ?
C20 O8 Gd1 138.19(13) . 3_657 ?
C22 O9 C21 117.39(17) . . ?
C34 O10 C33 119.49(17) . . ?
C10 O11 C9 114.77(16) . . ?
O13 S1 O12 119.84(11) . . ?
O13 S1 N1 105.81(10) . . ?
O12 S1 N1 109.12(10) . . ?
O13 S1 C5 107.10(10) . . ?
O12 S1 C5 105.88(10) . . ?
N1 S1 C5 108.73(10) . . ?

loop_
_geom_bond_atom_site_label_1
_geom_bond_atom_site_label_2
_geom_bond_distance
_geom_bond_site_symmetry_2
_geom_bond_publ_flag
Gd1 O5 2.3670(14) . ?
Gd1 O1 2.3977(15) . ?
Gd1 O8 2.4052(13) 3_657 ?
Gd1 O7 2.4197(13) . ?
Gd1 O4 2.4341(15) . ?
Gd1 O2 2.4402(16) . ?
Gd1 O3 2.4456(14) . ?
Gd1 O6 2.4907(14) 3_657 ?
Gd1 O5 2.6506(13) 3_657 ?
Gd1 C44 2.796(2) . ?
Gd1 C32 2.9422(19) 3_657 ?
C1 C2 1.489(3) . ?
C1 H1A 0.9600 . ?
C1 H1B 0.9600 . ?
C1 H1C 0.9600 . ?
C2 C3 1.365(4) . ?
C2 C7 1.375(3) . ?
C3 C4 1.393(3) . ?
C3 H3 0.9300 . ?
C4 C5 1.371(3) . ?
C4 H4 0.9300 . ?
C5 C6 1.375(3) . ?
C5 S1 1.759(2) . ?
C6 C7 1.382(3) . ?
C6 H6 0.9300 . ?
C7 H7 0.9300 . ?
C8 N1 1.461(3) . ?
C8 C9 1.522(3) . ?
C8 C21 1.527(3) . ?
C8 C33 1.536(3) . ?
C9 O11 1.429(2) . ?
C9 H9A 0.9700 . ?
C9 H9B 0.9700 . ?
C10 C11 1.359(3) . ?
C10 O11 1.395(2) . ?
C10 C19 1.412(3) . ?
C11 C12 1.412(3) . ?
C11 H11 0.9300 . ?
C12 C13 1.412(3) . ?
C12 C17 1.413(3) . ?
C13 C14 1.379(3) . ?
C13 H13 0.9300 . ?
C14 C15 1.376(4) . ?
C14 H14 0.9300 . ?
C15 C16 1.355(3) . ?
C15 H15 0.9300 . ?
C16 C17 1.407(3) . ?
C16 H16 0.9300 . ?
C17 C18 1.406(3) . ?
C18 C19 1.366(3) . ?
C18 H18 0.9300 . ?
C19 C20 1.505(3) . ?
C20 O7 1.258(3) . ?
C20 O8 1.258(2) . ?
C21 O9 1.430(2) . ?
C21 H21A 0.9700 . ?
C21 H21B 0.9700 . ?
C22 C23 1.350(3) . ?
C22 O9 1.379(2) . ?
C22 C31 1.404(3) . ?
C23 C24 1.390(3) . ?
C23 H23 0.9300 . ?
C24 C29 1.414(3) . ?
C24 C25 1.417(3) . ?
C25 C26 1.348(4) . ?
C25 H25 0.9300 . ?
C26 C27 1.387(4) . ?
C26 H26 0.9300 . ?
C27 C28 1.367(4) . ?
C27 H27 0.9300 . ?
C28 C29 1.405(3) . ?
C28 H28 0.9300 . ?
C29 C30 1.404(3) . ?
C30 C31 1.371(3) . ?
C30 H30 0.9300 . ?
C31 C32 1.489(3) . ?
C32 O6 1.255(3) . ?
C32 O5 1.278(2) . ?
C32 Gd1 2.9422(19) 3_657 ?
C33 O10 1.432(3) . ?
C33 H33A 0.9700 . ?
C33 H33B 0.9700 . ?
C34 C35 1.363(3) . ?
C34 O10 1.367(2) . ?
C34 C43 1.428(3) . ?
C35 C36 1.405(3) . ?
C35 H35 0.9300 . ?
C36 C37 1.410(3) . ?
C36 C41 1.412(3) . ?
C37 C38 1.343(3) . ?
C37 H37 0.9300 . ?
C38 C39 1.386(4) . ?
C38 H38 0.9300 . ?
C39 C40 1.359(3) . ?
C39 H39 0.9300 . ?
C40 C41 1.407(3) . ?
C40 H40 0.9300 . ?
C41 C42 1.415(3) . ?
C42 C43 1.353(3) . ?
C42 H42 0.9300 . ?
C43 C44 1.509(3) . ?
C44 O3 1.256(2) . ?
C44 O4 1.262(2) . ?
C45 N2 1.443(4) . ?
C45 H45A 0.9600 . ?
C45 H45B 0.9600 . ?
C45 H45C 0.9600 . ?
C46 N2 1.437(4) . ?
C46 H46A 0.9600 . ?
C46 H46B 0.9600 . ?
C46 H46C 0.9600 . ?
C47 O1 1.216(3) . ?
C47 N2 1.300(3) . ?
C47 H47 0.9300 . ?
C48A N3A 1.458(6) . ?
C48A H48A 0.9617 . ?
C48A H48B 0.9370 . ?
C48A H48C 0.9695 . ?
C48B N3B 1.425(8) . ?
C48B H48D 0.9890 . ?
C48B H48E 0.9571 . ?
C48B H48F 0.8472 . ?
C49A N3A 1.484(6) . ?
C49A H49A 0.8924 . ?
C49A H49B 0.8672 . ?
C49A H49C 1.0476 . ?
C49B N3B 1.470(8) . ?
C49B H49D 0.9060 . ?
C49B H49E 0.9766 . ?
C49B H49F 0.8838 . ?
N3A C50 1.354(4) . ?
N3B C50 1.451(7) . ?
C50 O2 1.206(3) . ?
C50 H50A 0.8220 . ?
C50 H50B 1.0006 . ?
N1 S1 1.5926(17) . ?
N1 H1 0.8600 . ?
O5 Gd1 2.6506(13) 3_657 ?
O6 Gd1 2.4907(14) 3_657 ?
O8 Gd1 2.4052(13) 3_657 ?
O12 S1 1.4322(18) . ?
O13 S1 1.4208(18) . ?

loop_
_platon_squeeze_void_nr
_platon_squeeze_void_average_x
_platon_squeeze_void_average_y
_platon_squeeze_void_average_z
_platon_squeeze_void_volume
_platon_squeeze_void_count_electrons
_platon_squeeze_void_content
1 -0.008 0.000 0.500 739 236 ' '
2 -0.003 0.500 1.000 739 236 ' '
